data_7057639
loop_
_publ_author_name
'Kersen, \"Ulo'
'Wojtczak, Andrzej'
'Bienko, Alina'
'Jezierska, Julia'

_publ_section_title
;
 The effects of protonated heterocyclic cations on the structural and
 magnetic properties of tetrachlorocuprate(ii) anions; X-ray,
 magnetochemical and EPR studies
;
_journal_issue 19
_journal_name_full 'New Journal of Chemistry'
_journal_page_first 15705
_journal_paper_doi 10.1039/C8NJ03155J
_journal_volume 42
_journal_year 2018
_chemical_formula_moiety 'C6 H16 N2, Cl4 Cu'
_chemical_formula_sum 'C6 H16 Cl4 Cu N2'
_chemical_formula_weight 321.55
_space_group_crystal_system monoclinic
_space_group_IT_number 15
_space_group_name_Hall '-C 2yc'
_space_group_name_H-M_alt 'C 1 2/c 1'
_symmetry_space_group_name_Hall '-C 2yc'
_symmetry_space_group_name_H-M 'C 1 2/c 1'
_atom_sites_solution_hydrogens difmap
_atom_sites_solution_primary direct
_atom_sites_solution_secondary difmap
_audit_creation_method SHELXL-2014
_audit_update_record
;
2017-01-30 deposited with the CCDC.
2018-08-09 downloaded from the CCDC.
;
_cell_angle_alpha 90
_cell_angle_beta 107.295(5)
_cell_angle_gamma 90
_cell_formula_units_Z 4
_cell_length_a 14.5594(6)
_cell_length_b 14.5888(5)
_cell_length_c 5.9318(3)
_cell_measurement_reflns_used 2359
_cell_measurement_temperature 293(2)
_cell_measurement_theta_max 28.3678
_cell_measurement_theta_min 2.0189
_cell_volume 1202.97(9)
_computing_cell_refinement 'CrysAlisPro 1.171.38.43 (Rigaku OD, 2015)'
_computing_data_collection 'CrysAlisPro 1.171.38.43 (Rigaku OD, 2015)'
_computing_data_reduction 'CrysAlisPro 1.171.38.43 (Rigaku OD, 2015)'
_computing_publication_material 'CIFTAB (Sheldrick, 2014)'
_computing_structure_refinement 'SHELXL-2014 (Sheldrick, 2014)'
_computing_structure_solution 'SHELXS-2014 (Sheldrick, 2014)'
_diffrn_ambient_temperature 293(2)
_diffrn_detector_area_resol_mean 8.2564
_diffrn_measured_fraction_theta_full 0.998
_diffrn_measured_fraction_theta_max 0.912
_diffrn_measurement_device_type 'Oxford Sapphire CCD'
_diffrn_measurement_method \q/2\q
_diffrn_radiation_type MoK\a
_diffrn_radiation_wavelength 0.71073
_diffrn_reflns_av_R_equivalents 0.0214
_diffrn_reflns_av_unetI/netI 0.0222
_diffrn_reflns_Laue_measured_fraction_full 0.998
_diffrn_reflns_Laue_measured_fraction_max 0.912
_diffrn_reflns_limit_h_max 18
_diffrn_reflns_limit_h_min -16
_diffrn_reflns_limit_k_max 17
_diffrn_reflns_limit_k_min -19
_diffrn_reflns_limit_l_max 6
_diffrn_reflns_limit_l_min -7
_diffrn_reflns_number 3912
_diffrn_reflns_point_group_measured_fraction_full 0.998
_diffrn_reflns_point_group_measured_fraction_max 0.912
_diffrn_reflns_theta_full 25.242
_diffrn_reflns_theta_max 28.445
_diffrn_reflns_theta_min 2.792
_diffrn_source 'fine-focus sealed tube'
_exptl_absorpt_coefficient_mu 2.663
_exptl_absorpt_correction_T_max 0.730698
_exptl_absorpt_correction_T_min 0.440975
_exptl_absorpt_correction_type analytical
_exptl_absorpt_process_details 'Oxford Diffraction CrysAlis'
_exptl_crystal_colour yellow
_exptl_crystal_density_diffrn 1.775
_exptl_crystal_description needle
_exptl_crystal_F_000 652
_exptl_crystal_recrystallization_method 'Re-crystallisation from solvent'
_exptl_crystal_size_max 0.551
_exptl_crystal_size_mid 0.273
_exptl_crystal_size_min 0.161
_refine_diff_density_max 0.284
_refine_diff_density_min -0.371
_refine_diff_density_rms 0.066
_refine_ls_extinction_coef 0.0075(5)
_refine_ls_extinction_expression Fc^*^=kFc[1+0.001xFc^2^\l^3^/sin(2\q)]^-1/4^
_refine_ls_extinction_method SHELXL
_refine_ls_goodness_of_fit_ref 1.064
_refine_ls_hydrogen_treatment constr
_refine_ls_matrix_type full
_refine_ls_number_parameters 62
_refine_ls_number_reflns 1382
_refine_ls_number_restraints 0
_refine_ls_restrained_S_all 1.064
_refine_ls_R_factor_all 0.0279
_refine_ls_R_factor_gt 0.0224
_refine_ls_shift/su_max 0.000
_refine_ls_shift/su_mean 0.000
_refine_ls_structure_factor_coef Fsqd
_refine_ls_weighting_details 'w=1/[\s^2^(Fo^2^)+(0.0354P)^2^] where P=(Fo^2^+2Fc^2^)/3'
_refine_ls_weighting_scheme calc
_refine_ls_wR_factor_gt 0.0621
_refine_ls_wR_factor_ref 0.0633
_reflns_Friedel_coverage 0.000
_reflns_number_gt 1158
_reflns_number_total 1382
_reflns_threshold_expression 'I > 2\s(I)'
_cod_data_source_file c8nj03155j2.cif
_cod_data_source_block e1158a
_cod_depositor_comments 'Adding full bibliography for 7057638--7057639.cif.'
_cod_database_code 7057639
_shelx_space_group_comment
;
The symmetry employed for this shelxl refinement is uniquely defined
by the following loop, which should always be used as a source of
symmetry information in preference to the above space-group names.
They are only intended as comments.
;
_shelx_estimated_absorpt_t_min 0.321
_shelx_estimated_absorpt_t_max 0.674
_shelxl_version_number 2014-3

loop_
_space_group_symop_operation_xyz
'x, y, z'
'-x, y, -z+1/2'
'x+1/2, y+1/2, z'
'-x+1/2, y+1/2, -z+1/2'
'-x, -y, -z'
'x, -y, z-1/2'
'-x+1/2, -y+1/2, -z'
'x+1/2, -y+1/2, z-1/2'

loop_
_atom_site_label
_atom_site_type_symbol
_atom_site_fract_x
_atom_site_fract_y
_atom_site_fract_z
_atom_site_U_iso_or_equiv
_atom_site_adp_type
_atom_site_occupancy
_atom_site_site_symmetry_order
_atom_site_calc_flag
_atom_site_refinement_flags_posn
_atom_site_refinement_flags_adp
_atom_site_refinement_flags_occupancy
Cu1 Cu 0.0000 0.08854(2) 0.2500 0.02105(13) Uani 1 2 d S T P
Cl2 Cl 0.16991(3) 0.08841(3) 0.38078(8) 0.02483(14) Uani 1 1 d . . .
Cl3 Cl 0.0000 0.24319(4) 0.2500 0.02799(17) Uani 1 2 d S T P
Cl4 Cl 0.0000 -0.06736(4) 0.2500 0.02238(16) Uani 1 2 d S T P
N1 N 0.20605(11) 0.16437(10) -0.0918(3) 0.0269(4) Uani 1 1 d . . .
H1N1 H 0.1830 0.1264 -0.2129 0.032 Uiso 1 1 calc R U .
H2N1 H 0.1984 0.1380 0.0367 0.032 Uiso 1 1 calc R U .
C2 C 0.31077(13) 0.18026(13) -0.0572(3) 0.0265(4) Uani 1 1 d . . .
H2A H 0.3187 0.2055 -0.2033 0.032 Uiso 1 1 calc R U .
C3 C 0.34875(13) 0.24846(13) 0.1382(3) 0.0296(4) Uani 1 1 d . . .
H3A H 0.3449 0.2225 0.2856 0.036 Uiso 1 1 calc R U .
H3B H 0.4159 0.2608 0.1548 0.036 Uiso 1 1 calc R U .
C4 C 0.36575(19) 0.09081(13) -0.0024(5) 0.0494(7) Uani 1 1 d . . .
H4A H 0.4328 0.1020 0.0194 0.059 Uiso 1 1 calc R U .
H4B H 0.3577 0.0649 0.1393 0.059 Uiso 1 1 calc R U .
H4C H 0.3416 0.0488 -0.1311 0.059 Uiso 1 1 calc R U .

loop_
_atom_site_aniso_label
_atom_site_aniso_U_11
_atom_site_aniso_U_22
_atom_site_aniso_U_33
_atom_site_aniso_U_23
_atom_site_aniso_U_13
_atom_site_aniso_U_12
Cu1 0.01702(19) 0.01660(19) 0.0289(2) 0.000 0.00587(13) 0.000
Cl2 0.0194(2) 0.0309(3) 0.0238(2) -0.00126(19) 0.00595(18) -0.00263(16)
Cl3 0.0296(4) 0.0193(3) 0.0374(4) 0.000 0.0136(3) 0.000
Cl4 0.0192(3) 0.0161(3) 0.0307(3) 0.000 0.0057(2) 0.000
N1 0.0247(9) 0.0308(9) 0.0254(8) -0.0078(7) 0.0075(7) -0.0128(6)
C2 0.0234(10) 0.0302(11) 0.0277(10) -0.0043(8) 0.0103(8) -0.0103(7)
C3 0.0222(10) 0.0353(12) 0.0280(10) -0.0030(9) 0.0025(8) -0.0082(8)
C4 0.0409(15) 0.0351(13) 0.0729(18) -0.0044(12) 0.0182(13) -0.0050(9)

loop_
_atom_type_symbol
_atom_type_description
_atom_type_scat_dispersion_real
_atom_type_scat_dispersion_imag
_atom_type_scat_source
C C 0.0033 0.0016 'International Tables Vol C Tables 4.2.6.8 and 6.1.1.4'
H H 0.0000 0.0000 'International Tables Vol C Tables 4.2.6.8 and 6.1.1.4'
N N 0.0061 0.0033 'International Tables Vol C Tables 4.2.6.8 and 6.1.1.4'
Cl Cl 0.1484 0.1585 'International Tables Vol C Tables 4.2.6.8 and 6.1.1.4'
Cu Cu 0.3201 1.2651 'International Tables Vol C Tables 4.2.6.8 and 6.1.1.4'

loop_
_geom_angle_atom_site_label_1
_geom_angle_atom_site_label_2
_geom_angle_atom_site_label_3
_geom_angle
_geom_angle_site_symmetry_1
_geom_angle_site_symmetry_3
Cl3 Cu1 Cl4 180.0 . .
Cl3 Cu1 Cl2 90.045(12) . .
Cl4 Cu1 Cl2 89.955(12) . .
Cl3 Cu1 Cl2 90.046(12) . 2
Cl4 Cu1 Cl2 89.954(12) . 2
Cl2 Cu1 Cl2 179.91(2) . 2
C3 N1 C2 111.29(14) 7 .
C3 N1 H1N1 109.4 7 .
C2 N1 H1N1 109.4 . .
C3 N1 H2N1 109.4 7 .
C2 N1 H2N1 109.4 . .
H1N1 N1 H2N1 108.0 . .
N1 C2 C3 109.58(14) . .
N1 C2 C4 110.38(16) . .
C3 C2 C4 110.80(18) . .
N1 C2 H2A 108.7 . .
C3 C2 H2A 108.7 . .
C4 C2 H2A 108.7 . .
N1 C3 C2 111.74(16) 7 .
N1 C3 H3A 109.3 7 .
C2 C3 H3A 109.3 . .
N1 C3 H3B 109.3 7 .
C2 C3 H3B 109.3 . .
H3A C3 H3B 107.9 . .
C2 C4 H4A 109.5 . .
C2 C4 H4B 109.5 . .
H4A C4 H4B 109.5 . .
C2 C4 H4C 109.5 . .
H4A C4 H4C 109.5 . .
H4B C4 H4C 109.5 . .

loop_
_geom_bond_atom_site_label_1
_geom_bond_atom_site_label_2
_geom_bond_distance
_geom_bond_site_symmetry_2
Cu1 Cl3 2.2562(7) .
Cu1 Cl4 2.2744(6) .
Cu1 Cl2 2.3623(5) .
Cu1 Cl2 2.3623(5) 2
N1 C3 1.483(2) 7
N1 C2 1.495(2) .
N1 H1N1 0.8900 .
N1 H2N1 0.8900 .
C2 C3 1.503(2) .
C2 C4 1.515(3) .
C2 H2A 0.9800 .
C3 N1 1.483(2) 7
C3 H3A 0.9700 .
C3 H3B 0.9700 .
C4 H4A 0.9600 .
C4 H4B 0.9600 .
C4 H4C 0.9600 .

loop_
_geom_torsion_atom_site_label_1
_geom_torsion_atom_site_label_2
_geom_torsion_atom_site_label_3
_geom_torsion_atom_site_label_4
_geom_torsion
_geom_torsion_site_symmetry_1
_geom_torsion_site_symmetry_4
C3 N1 C2 C3 55.9(2) 7 .
C3 N1 C2 C4 178.19(18) 7 .
N1 C2 C3 N1 -56.2(2) . 7
C4 C2 C3 N1 -178.21(17) . 7
